data_2008103
loop_
_publ_author_name
'Kianosh Lashgari'
'Mikael Kritikos'
'Rolf Norrestam'
'Thomas Norrby'

_publ_section_title
;
 Bis(terpyridine)ruthenium(II) bis(hexafluorophosphate) diacetonitrile
 solvate
;
_journal_issue 1
_journal_name_full 'Acta Crystallographica Section C'
_journal_page_first 64
_journal_page_last 67
_journal_paper_doi 10.1107/S0108270198011378
_journal_volume 55
_journal_year 1999
_chemical_formula_iupac '[Ru (C15 H11 N3)2](PF6)2 ,2(C2 H3 N1)'
_chemical_formula_moiety 'C30 H22 N6 Ru,2(F6 P),2(C2 H3 N1)'
_chemical_formula_sum 'C34 H28 F12 N8 P2 Ru'
_chemical_formula_weight 939.65
_chemical_melting_point ?
_chemical_name_common Ru-bis(terpyridine)(PF~6~)~2~
_chemical_name_systematic
;
Bis(2,2',6':2''-terpyridine)Ru(II)(PF~6~)~2~ acetonitrile solvate
;
_space_group_IT_number 76
_symmetry_cell_setting tetragonal
_symmetry_space_group_name_Hall 'P 4w'
_symmetry_space_group_name_H-M 'P 41'
_audit_creation_method 'PLATON <TABLE ACC> option'
_cell_angle_alpha 90.00
_cell_angle_beta 90.00
_cell_angle_gamma 90.00
_cell_formula_units_Z 8
_cell_length_a 12.3698(5)
_cell_length_b 12.3698(5)
_cell_length_c 49.306(3)
_cell_measurement_reflns_used 5000
_cell_measurement_temperature 100(2)
_cell_measurement_theta_max 20.91
_cell_measurement_theta_min 1.65
_cell_volume 7544.4(6)
_computing_cell_refinement 'SELECT (STOE  & Cie, 1997)'
_computing_data_collection 'EXPOSE (STOE  & Cie, 1997)'
_computing_data_reduction 'INTEGRATE (STOE  & Cie, 1997)'
_computing_molecular_graphics 'Platon98 (Spek, 1990), Atoms4.0 (Dowty, 1997)'
_computing_publication_material 'Platon98 (Spek, 1990)'
_computing_structure_refinement 'SHELXL-97 (Sheldrick, 1997)'
_computing_structure_solution 'SHELXS-86 (Sheldrick, 1986)'
_diffrn_ambient_temperature 100(2)
_diffrn_detector_area_resol_mean 6.7
_diffrn_measured_fraction_theta_full 0.993
_diffrn_measured_fraction_theta_max 0.993
_diffrn_measurement_device_type 'STOE IPDS'
_diffrn_measurement_method 'STOE IPDS Image plate'
_diffrn_radiation_monochromator graphite
_diffrn_radiation_source 'fine-focus sealed tube'
_diffrn_radiation_type MoK\a
_diffrn_radiation_wavelength 0.71073
_diffrn_reflns_av_R_equivalents 0.0923
_diffrn_reflns_av_sigmaI/netI 0.0526
_diffrn_reflns_limit_h_max 12
_diffrn_reflns_limit_h_min -12
_diffrn_reflns_limit_k_max 12
_diffrn_reflns_limit_k_min -12
_diffrn_reflns_limit_l_max 49
_diffrn_reflns_limit_l_min -49
_diffrn_reflns_number 33324
_diffrn_reflns_theta_full 20.91
_diffrn_reflns_theta_max 20.91
_diffrn_standards_decay_% none
_exptl_absorpt_coefficient_mu 0.598
_exptl_absorpt_correction_T_max 0.9300
_exptl_absorpt_correction_T_min 0.8097
_exptl_absorpt_correction_type numerical
_exptl_absorpt_process_details '(XRED; Stoe & Cie, 1995)'
_exptl_crystal_colour red
_exptl_crystal_density_diffrn 1.655
_exptl_crystal_density_method 'not measured'
_exptl_crystal_description 'Thin plate'
_exptl_crystal_F_000 3760
_exptl_crystal_size_max 0.45
_exptl_crystal_size_mid 0.22
_exptl_crystal_size_min 0.05
_refine_diff_density_max 0.944
_refine_diff_density_min -1.056
_refine_ls_abs_structure_details 'Flack (1983)'
_refine_ls_abs_structure_Flack 0.42(4)
_refine_ls_extinction_method none
_refine_ls_goodness_of_fit_ref 1.064
_refine_ls_hydrogen_treatment constr
_refine_ls_matrix_type full
_refine_ls_number_parameters 580
_refine_ls_number_reflns 7952
_refine_ls_number_restraints 1
_refine_ls_restrained_S_all 1.063
_refine_ls_R_factor_all 0.0579
_refine_ls_R_factor_gt 0.0543
_refine_ls_shift/su_max 0.002
_refine_ls_shift/su_mean 0.000
_refine_ls_structure_factor_coef Fsqd
_refine_ls_weighting_details
;
calc w = 1/[\s^2^(Fo^2^)+(0.1072P)^2^+7.9616P] where P=(Fo^2^+2Fc^2^)/3
;
_refine_ls_weighting_scheme calc
_refine_ls_wR_factor_ref 0.1481
_reflns_number_gt 7363
_reflns_number_total 7952
_reflns_threshold_expression 'I > 2\s(I)'
_cod_data_source_file os1037.cif
_cod_data_source_block Rubisterpy
_cod_original_cell_volume 7544.5(6)
_cod_original_sg_symbol_Hall 'P 41'
_cod_database_code 2008103
_cod_depositor_comments
;
 Marking attached hydrogen atoms.

 Antanas Vaitkus,
 2017-01-27
;

loop_
_symmetry_equiv_pos_as_xyz
'x, y, z'
'-x, -y, z+1/2'
'-y, x, z+1/4'
'y, -x, z+3/4'

loop_
_atom_site_label
_atom_site_fract_x
_atom_site_fract_y
_atom_site_fract_z
_atom_site_U_iso_or_equiv
_atom_site_adp_type
_atom_site_calc_flag
_atom_site_refinement_flags
_atom_site_occupancy
_atom_site_disorder_assembly
_atom_site_disorder_group
_atom_site_type_symbol
_atom_site_attached_hydrogens
Ru1 0.57544(5) 0.93855(5) 0.932260(10) 0.0163(2) Uani d . 1 . . Ru 0
Ru2 0.08274(5) 0.42710(5) 0.951050(10) 0.0164(2) Uani d . 1 . . Ru 0
P1 0.6688(2) 0.65185(19) 0.83637(5) 0.0325(6) Uani d . 1 . . P 0
F11 0.5652(4) 0.7284(4) 0.83935(11) 0.0434(13) Uani d . 1 . . F 0
F12 0.7719(5) 0.5757(5) 0.83310(13) 0.0597(18) Uani d . 1 . . F 0
F13 0.6235(5) 0.6070(5) 0.80771(11) 0.0570(17) Uani d . 1 . . F 0
F14 0.7295(5) 0.7476(5) 0.82067(13) 0.0549(16) Uani d . 1 . . F 0
F15 0.7139(6) 0.6970(5) 0.86448(12) 0.0644(19) Uani d . 1 . . F 0
F16 0.6074(6) 0.5582(5) 0.85215(13) 0.0676(19) Uani d . 1 . . F 0
P2 0.20238(19) 0.7737(2) 0.85870(5) 0.0317(6) Uani d . 1 . . P 0
F21 0.2055(5) 0.8088(5) 0.88979(14) 0.0673(18) Uiso d . 1 . . F 0
F22 0.1988(5) 0.7422(5) 0.82721(14) 0.0675(18) Uiso d . 1 . . F 0
F23 0.1536(13) 0.6689(13) 0.8700(3) 0.089(5) Uiso d P 0.50 P2 a F 0
F24 0.0851(9) 0.7188(9) 0.8602(2) 0.044(3) Uiso d P 0.50 P2 b F 0
F25 0.0712(13) 0.8104(13) 0.8555(3) 0.085(4) Uiso d P 0.50 P2 a F 0
F26 0.1387(10) 0.8820(10) 0.8570(3) 0.055(3) Uiso d P 0.50 P2 b F 0
F27 0.2196(11) 0.8910(11) 0.8449(3) 0.064(3) Uiso d P 0.50 P2 a F 0
F28 0.3196(9) 0.8295(10) 0.8576(2) 0.047(3) Uiso d P 0.50 P2 b F 0
F29 0.3243(10) 0.7509(11) 0.8589(3) 0.057(3) Uiso d P 0.50 P2 a F 0
F210 0.2665(12) 0.6602(12) 0.8621(3) 0.079(4) Uiso d P 0.50 P2 b F 0
P3 0.7844(2) 0.0950(2) 0.77190(5) 0.0347(6) Uani d . 1 . . P 0
F31 0.7907(5) 0.1464(5) 0.80172(13) 0.0577(16) Uiso d . 1 . . F 0
F32 0.7786(5) 0.0442(6) 0.74208(14) 0.0689(18) Uiso d . 1 . . F 0
F33 0.8246(11) -0.0161(10) 0.7845(2) 0.052(3) Uiso d P 0.50 P3 a F 0
F34 0.7564(12) -0.0210(11) 0.7870(3) 0.061(3) Uiso d P 0.50 P3 b F 0
F35 0.6650(10) 0.0508(12) 0.7736(3) 0.056(3) Uiso d P 0.50 P3 a F 0
F36 0.6560(9) 0.1133(12) 0.7748(3) 0.052(3) Uiso d P 0.50 P3 b F 0
F37 0.7582(9) 0.2138(8) 0.7579(2) 0.034(2) Uiso d P 0.50 P3 a F 0
F38 0.8217(17) 0.1960(15) 0.7584(4) 0.098(5) Uiso d P 0.50 P3 b F 0
F39 0.9062(8) 0.1341(9) 0.7686(2) 0.035(2) Uiso d P 0.50 P3 a F 0
F310 0.9134(14) 0.0638(16) 0.7720(4) 0.094(5) Uiso d P 0.50 P3 b F 0
P4 0.3122(2) 0.2307(2) 0.80591(6) 0.0467(7) Uani d . 1 . . P 0
F41 0.2591(5) 0.1649(5) 0.78133(12) 0.0574(17) Uani d . 1 . . F 0
F42 0.3640(5) 0.2948(6) 0.83068(11) 0.0644(18) Uani d . 1 . . F 0
F43 0.3614(5) 0.3164(5) 0.78506(11) 0.0519(15) Uani d . 1 . . F 0
F44 0.2043(5) 0.3048(5) 0.80848(11) 0.0534(16) Uani d . 1 . . F 0
F45 0.2678(5) 0.1406(6) 0.82645(14) 0.073(2) Uani d . 1 . . F 0
F46 0.4206(5) 0.1598(5) 0.80241(12) 0.0570(16) Uani d . 1 . . F 0
N101 0.7302(5) 0.8863(5) 0.92349(13) 0.0207(16) Uiso d . 1 . . N 0
N111 0.5814(5) 0.9679(6) 0.89278(14) 0.0180(15) Uiso d . 1 . . N 0
N121 0.4223(5) 1.0018(5) 0.92556(13) 0.0183(15) Uiso d . 1 . . N 0
N201 0.5114(5) 0.7844(5) 0.93148(14) 0.0228(16) Uiso d . 1 . . N 0
N211 0.5661(5) 0.9091(6) 0.97153(15) 0.0176(17) Uiso d . 1 . . N 0
N221 0.6347(5) 1.0816(5) 0.94792(12) 0.0147(14) Uiso d . 1 . . N 0
N301 0.0220(5) 0.2747(5) 0.95814(13) 0.0174(15) Uiso d . 1 . . N 0
N311 0.0998(5) 0.4144(5) 0.99091(14) 0.0211(17) Uiso d . 1 . . N 0
N321 0.1460(5) 0.5776(5) 0.96014(13) 0.0157(15) Uiso d . 1 . . N 0
N401 0.2295(5) 0.3625(5) 0.93932(13) 0.0180(15) Uiso d . 1 . . N 0
N411 0.0695(5) 0.4354(5) 0.91066(15) 0.0150(19) Uiso d . 1 . . N 0
N421 -0.0703(5) 0.4921(5) 0.94711(14) 0.0238(16) Uiso d . 1 . . N 0
C102 0.7612(6) 0.9025(6) 0.89704(16) 0.0199(19) Uiso d . 1 . . C 0
C103 0.8623(7) 0.8734(7) 0.88836(19) 0.030(2) Uiso d . 1 . . C 0
H103 0.8827 0.8860 0.8701 0.039 Uiso calc R 1 . . H 0
C104 0.9355(7) 0.8253(7) 0.90615(18) 0.028(2) Uiso d . 1 . . C 0
H104 1.0049 0.8038 0.9000 0.037 Uiso calc R 1 . . H 0
C105 0.9066(7) 0.8096(7) 0.93233(19) 0.028(2) Uiso d . 1 . . C 0
H105 0.9557 0.7781 0.9449 0.037 Uiso calc R 1 . . H 0
C106 0.8027(6) 0.8410(6) 0.94052(17) 0.023(2) Uiso d . 1 . . C 0
H106 0.7824 0.8299 0.9589 0.030 Uiso calc R 1 . . H 0
C112 0.6769(6) 0.9493(6) 0.87921(15) 0.0165(18) Uiso d . 1 . . C 0
C113 0.6822(7) 0.9720(7) 0.85180(18) 0.030(2) Uiso d . 1 . . C 0
H113 0.7473 0.9597 0.8421 0.039 Uiso calc R 1 . . H 0
C114 0.5924(7) 1.0130(7) 0.8386(2) 0.032(2) Uiso d . 1 . . C 0
H114 0.5962 1.0282 0.8198 0.042 Uiso calc R 1 . . H 0
C115 0.4964(7) 1.0321(7) 0.85262(17) 0.027(2) Uiso d . 1 . . C 0
H115 0.4347 1.0606 0.8437 0.035 Uiso calc R 1 . . H 0
C116 0.4939(6) 1.0079(6) 0.88018(16) 0.0212(19) Uiso d . 1 . . C 0
C122 0.4008(6) 1.0227(6) 0.89935(17) 0.0186(18) Uiso d . 1 . . C 0
C123 0.2995(7) 1.0595(7) 0.89023(18) 0.026(2) Uiso d . 1 . . C 0
H123 0.2863 1.0742 0.8716 0.034 Uiso calc R 1 . . H 0
C124 0.2186(7) 1.0735(7) 0.90995(17) 0.025(2) Uiso d . 1 . . C 0
H124 0.1481 1.0949 0.9045 0.033 Uiso calc R 1 . . H 0
C125 0.2398(7) 1.0568(7) 0.93685(19) 0.028(2) Uiso d . 1 . . C 0
H125 0.1867 1.0702 0.9504 0.037 Uiso calc R 1 . . H 0
C126 0.3441(6) 1.0189(6) 0.94368(17) 0.0195(19) Uiso d . 1 . . C 0
H126 0.3594 1.0048 0.9622 0.025 Uiso calc R 1 . . H 0
C202 0.4955(6) 0.7386(6) 0.95688(17) 0.0220(19) Uiso d . 1 . . C 0
C203 0.4564(7) 0.6358(7) 0.95915(19) 0.032(2) Uiso d . 1 . . C 0
H203 0.4491 0.6043 0.9766 0.041 Uiso calc R 1 . . H 0
C204 0.4275(7) 0.5770(7) 0.93675(19) 0.034(2) Uiso d . 1 . . C 0
H204 0.3983 0.5064 0.9386 0.045 Uiso calc R 1 . . H 0
C205 0.4414(7) 0.6222(7) 0.91140(19) 0.033(2) Uiso d . 1 . . C 0
H205 0.4229 0.5829 0.8955 0.043 Uiso calc R 1 . . H 0
C206 0.4832(6) 0.7271(7) 0.90950(18) 0.0225(19) Uiso d . 1 . . C 0
H206 0.4918 0.7587 0.8921 0.029 Uiso calc R 1 . . H 0
C212 0.5256(7) 0.8103(7) 0.97990(18) 0.027(2) Uiso d . 1 . . C 0
C213 0.5122(7) 0.7894(7) 1.00737(18) 0.029(2) Uiso d . 1 . . C 0
H213 0.4819 0.7230 1.0134 0.037 Uiso calc R 1 . . H 0
C214 0.5443(7) 0.8684(8) 1.0260(2) 0.039(2) Uiso d . 1 . . C 0
H214 0.5374 0.8544 1.0449 0.051 Uiso calc R 1 . . H 0
C215 0.5868(7) 0.9686(8) 1.0173(2) 0.033(2) Uiso d . 1 . . C 0
H215 0.6099 1.0221 1.0299 0.043 Uiso calc R 1 . . H 0
C216 0.5930(6) 0.9851(6) 0.98944(17) 0.0201(19) Uiso d . 1 . . C 0
C222 0.6336(6) 1.0843(6) 0.97597(17) 0.0202(19) Uiso d . 1 . . C 0
C223 0.6704(7) 1.1757(7) 0.98993(18) 0.027(2) Uiso d . 1 . . C 0
H223 0.6717 1.1752 1.0092 0.036 Uiso calc R 1 . . H 0
C224 0.7045(7) 1.2663(8) 0.9762(2) 0.036(2) Uiso d . 1 . . C 0
H224 0.7263 1.3298 0.9856 0.047 Uiso calc R 1 . . H 0
C225 0.7059(7) 1.2611(7) 0.94745(18) 0.026(2) Uiso d . 1 . . C 0
H225 0.7308 1.3209 0.9371 0.034 Uiso calc R 1 . . H 0
C226 0.6707(6) 1.1683(6) 0.93468(18) 0.0201(18) Uiso d . 1 . . C 0
H226 0.6721 1.1662 0.9154 0.026 Uiso calc R 1 . . H 0
C302 0.0276(6) 0.2408(6) 0.98467(17) 0.0218(19) Uiso d . 1 . . C 0
C303 -0.0101(6) 0.1382(7) 0.99268(17) 0.025(2) Uiso d . 1 . . C 0
H303 -0.0073 0.1167 1.0112 0.032 Uiso calc R 1 . . H 0
C304 -0.0516(7) 0.0690(7) 0.97300(19) 0.032(2) Uiso d . 1 . . C 0
H304 -0.0779 -0.0003 0.9780 0.042 Uiso calc R 1 . . H 0
C305 -0.0545(7) 0.1008(7) 0.9463(2) 0.032(2) Uiso d . 1 . . C 0
H305 -0.0803 0.0529 0.9327 0.041 Uiso calc R 1 . . H 0
C306 -0.0189(6) 0.2052(6) 0.93948(17) 0.0205(19) Uiso d . 1 . . C 0
H306 -0.0236 0.2280 0.9211 0.027 Uiso calc R 1 . . H 0
C312 0.0717(7) 0.3225(6) 1.00363(16) 0.024(2) Uiso d . 1 . . C 0
C313 0.0875(7) 0.3118(7) 1.03178(17) 0.026(2) Uiso d . 1 . . C 0
H313 0.0685 0.2469 1.0409 0.034 Uiso calc R 1 . . H 0
C314 0.1319(7) 0.3988(7) 1.04607(19) 0.031(2) Uiso d . 1 . . C 0
H314 0.1440 0.3931 1.0650 0.040 Uiso calc R 1 . . H 0
C315 0.1579(7) 0.4927(7) 1.03260(18) 0.027(2) Uiso d . 1 . . C 0
H315 0.1877 0.5520 1.0423 0.035 Uiso calc R 1 . . H 0
C316 0.1407(6) 0.5011(6) 1.00499(16) 0.0199(19) Uiso d . 1 . . C 0
C322 0.1663(7) 0.5935(7) 0.98725(18) 0.028(2) Uiso d . 1 . . C 0
C323 0.2056(7) 0.6907(7) 0.99715(18) 0.029(2) Uiso d . 1 . . C 0
H323 0.2210 0.6989 1.0159 0.037 Uiso calc R 1 . . H 0
C324 0.2227(7) 0.7782(7) 0.97885(18) 0.027(2) Uiso d . 1 . . C 0
H324 0.2466 0.8467 0.9852 0.035 Uiso calc R 1 . . H 0
C325 0.2036(6) 0.7607(7) 0.95146(19) 0.024(2) Uiso d . 1 . . C 0
H325 0.2162 0.8172 0.9388 0.032 Uiso calc R 1 . . H 0
C326 0.1662(6) 0.6613(6) 0.94244(17) 0.0210(19) Uiso d . 1 . . C 0
H326 0.1542 0.6507 0.9236 0.027 Uiso calc R 1 . . H 0
C402 0.2467(7) 0.3637(6) 0.91126(17) 0.022(2) Uiso d . 1 . . C 0
C403 0.3431(7) 0.3300(7) 0.89986(18) 0.026(2) Uiso d . 1 . . C 0
H403 0.3538 0.3333 0.8808 0.034 Uiso calc R 1 . . H 0
C404 0.4239(7) 0.2913(6) 0.91672(17) 0.0224(19) Uiso d . 1 . . C 0
H404 0.4912 0.2687 0.9093 0.029 Uiso calc R 1 . . H 0
C405 0.4062(7) 0.2856(7) 0.94462(18) 0.028(2) Uiso d . 1 . . C 0
H405 0.4597 0.2568 0.9564 0.037 Uiso calc R 1 . . H 0
C406 0.3073(6) 0.3234(6) 0.95492(17) 0.0214(19) Uiso d . 1 . . C 0
H406 0.2958 0.3208 0.9740 0.028 Uiso calc R 1 . . H 0
C412 0.1529(6) 0.4040(6) 0.89533(17) 0.0224(19) Uiso d . 1 . . C 0
C413 0.1473(8) 0.4058(7) 0.86722(19) 0.035(2) Uiso d . 1 . . C 0
H413 0.2057 0.3817 0.8562 0.046 Uiso calc R 1 . . H 0
C414 0.0498(8) 0.4458(8) 0.8557(2) 0.042(3) Uiso d . 1 . . C 0
H414 0.0435 0.4505 0.8365 0.054 Uiso calc R 1 . . H 0
C415 -0.0365(8) 0.4781(8) 0.8718(2) 0.040(2) Uiso d . 1 . . C 0
H415 -0.1024 0.5025 0.8641 0.052 Uiso calc R 1 . . H 0
C416 -0.0228(7) 0.4734(7) 0.89963(17) 0.0237(19) Uiso d . 1 . . C 0
C422 -0.1038(7) 0.5050(7) 0.92121(17) 0.025(2) Uiso d . 1 . . C 0
C423 -0.2077(7) 0.5446(7) 0.9142(2) 0.034(2) Uiso d . 1 . . C 0
H423 -0.2304 0.5521 0.8959 0.044 Uiso calc R 1 . . H 0
C424 -0.2744(8) 0.5718(7) 0.93593(19) 0.035(2) Uiso d . 1 . . C 0
H424 -0.3454 0.5971 0.9322 0.045 Uiso calc R 1 . . H 0
C425 -0.2427(8) 0.5639(8) 0.9621(2) 0.040(2) Uiso d . 1 . . C 0
H425 -0.2889 0.5859 0.9765 0.053 Uiso calc R 1 . . H 0
C426 -0.1403(7) 0.5226(7) 0.96729(18) 0.028(2) Uiso d . 1 . . C 0
H426 -0.1178 0.5151 0.9856 0.036 Uiso calc R 1 . . H 0
N1A 0.4426(8) 0.5654(8) 0.7551(2) 0.063(3) Uiso d . 1 . . N 0
C1A 0.4073(9) 0.5641(9) 0.7768(2) 0.049(3) Uiso d . 1 . . C 0
C2A 0.3625(9) 0.5642(9) 0.8039(2) 0.051(3) Uiso d . 1 . . C 3
N1B 0.2888(9) 0.0941(9) 1.0068(2) 0.075(3) Uiso d . 1 . . N 0
C1B 0.2666(10) 0.0386(10) 1.0237(3) 0.060(3) Uiso d . 1 . . C 0
C2B 0.2410(11) -0.0339(11) 1.0466(3) 0.074(4) Uiso d . 1 . . C 3
N1C 0.8519(14) 0.9631(14) 1.1257(4) 0.127(5) Uiso d . 1 . . N 0
C1C 0.8800(11) 0.9902(11) 1.1041(3) 0.067(3) Uiso d . 1 . . C 0
C2C 0.9180(12) 1.0223(13) 1.0787(3) 0.083(4) Uiso d . 1 . . C 3
N1D 0.7088(11) 0.6485(11) 1.1260(3) 0.093(4) Uiso d . 1 . . N 0
C1D 0.6963(10) 0.6377(11) 1.1028(3) 0.067(3) Uiso d . 1 . . C 0
C2D 0.6733(10) 0.6294(11) 1.0742(3) 0.066(3) Uiso d . 1 . . C 3

loop_
_atom_site_aniso_label
_atom_site_aniso_U_11
_atom_site_aniso_U_22
_atom_site_aniso_U_33
_atom_site_aniso_U_12
_atom_site_aniso_U_13
_atom_site_aniso_U_23
Ru1 0.0175(4) 0.0181(4) 0.0132(4) -0.0003(3) 0.0009(3) 0.0008(3)
Ru2 0.0173(4) 0.0176(4) 0.0142(4) -0.0002(3) -0.0005(3) 0.0002(3)
P1 0.0477(15) 0.0311(14) 0.0187(12) 0.0064(11) -0.0095(11) 0.0013(11)
F11 0.045(3) 0.051(3) 0.034(3) 0.014(3) 0.000(3) 0.005(3)
F12 0.062(4) 0.057(4) 0.061(4) 0.033(3) -0.023(3) -0.012(3)
F13 0.075(4) 0.070(4) 0.027(3) 0.013(3) -0.022(3) -0.011(3)
F14 0.057(4) 0.046(3) 0.062(4) 0.003(3) 0.021(3) 0.014(3)
F15 0.107(5) 0.052(4) 0.034(3) 0.014(4) -0.037(3) -0.014(3)
F16 0.115(6) 0.034(3) 0.053(4) -0.008(3) 0.020(4) 0.004(3)
P2 0.0338(14) 0.0429(15) 0.0185(12) -0.0002(11) 0.0075(11) -0.0024(11)
P3 0.0432(15) 0.0423(15) 0.0187(13) -0.0033(12) 0.0054(11) -0.0034(11)
P4 0.0611(19) 0.0471(16) 0.0319(15) 0.0019(14) -0.0158(14) 0.0081(13)
F41 0.083(4) 0.041(3) 0.048(4) 0.002(3) -0.025(3) -0.001(3)
F42 0.071(4) 0.097(5) 0.026(3) 0.010(4) -0.015(3) -0.019(3)
F43 0.075(4) 0.046(4) 0.034(3) 0.000(3) -0.003(3) 0.007(3)
F44 0.047(4) 0.088(5) 0.025(3) 0.007(3) -0.009(3) -0.013(3)
F45 0.060(4) 0.105(5) 0.053(4) -0.004(4) -0.007(3) 0.052(4)
F46 0.061(4) 0.062(4) 0.048(4) 0.017(3) -0.008(3) 0.011(3)

loop_
_atom_type_symbol
_atom_type_description
_atom_type_scat_dispersion_real
_atom_type_scat_dispersion_imag
_atom_type_scat_source
Ru Ru -1.2594 0.8363 'International Tables Vol C Tables 4.2.6.8 and 6.1.1.4'
N N 0.0061 0.0033 'International Tables Vol C Tables 4.2.6.8 and 6.1.1.4'
C C 0.0033 0.0016 'International Tables Vol C Tables 4.2.6.8 and 6.1.1.4'
H H 0.0000 0.0000 'International Tables Vol C Tables 4.2.6.8 and 6.1.1.4'
P P 0.1023 0.0942 'International Tables Vol C Tables 4.2.6.8 and 6.1.1.4'
F F 0.0171 0.0103 'International Tables Vol C Tables 4.2.6.8 and 6.1.1.4'

loop_
_geom_angle_atom_site_label_1
_geom_angle_atom_site_label_2
_geom_angle_atom_site_label_3
_geom_angle
_geom_angle_publ_flag
N211 Ru1 N111 178.8(3) yes
N211 Ru1 N201 79.9(3) no
N111 Ru1 N201 99.5(3) no
N211 Ru1 N221 79.2(3) no
N111 Ru1 N221 101.4(3) no
N201 Ru1 N221 159.1(2) yes
N211 Ru1 N101 101.7(3) no
N111 Ru1 N101 79.5(3) no
N201 Ru1 N101 93.6(3) no
N221 Ru1 N101 91.0(2) no
N211 Ru1 N121 99.9(3) no
N111 Ru1 N121 79.0(3) no
N201 Ru1 N121 89.7(2) no
N221 Ru1 N121 93.5(2) no
N101 Ru1 N121 158.4(3) yes
N311 Ru2 N411 177.8(3) yes
N311 Ru2 N301 78.3(3) no
N411 Ru2 N301 100.7(3) no
N311 Ru2 N401 98.8(3) no
N411 Ru2 N401 79.2(3) no
N301 Ru2 N401 90.8(2) no
N311 Ru2 N421 102.8(3) no
N411 Ru2 N421 79.1(3) no
N301 Ru2 N421 92.2(3) no
N401 Ru2 N421 158.3(3) yes
N311 Ru2 N321 79.4(3) no
N411 Ru2 N321 101.5(3) no
N301 Ru2 N321 157.7(3) yes
N401 Ru2 N321 94.4(3) no
N421 Ru2 N321 90.9(3) no
F16 P1 F12 90.1(4) no
F16 P1 F15 89.8(4) no
F12 P1 F15 90.8(4) no
F16 P1 F11 90.2(4) no
F12 P1 F11 179.5(3) no
F15 P1 F11 89.6(3) no
F16 P1 F14 179.1(4) no
F12 P1 F14 90.7(4) no
F15 P1 F14 89.8(4) no
F11 P1 F14 89.0(3) no
F16 P1 F13 90.7(4) no
F12 P1 F13 89.2(3) no
F15 P1 F13 179.5(4) no
F11 P1 F13 90.3(3) no
F14 P1 F13 89.6(4) no
F29 P2 F23 103.3(8) no
F29 P2 F26 131.0(7) no
F23 P2 F26 123.2(8) no
F29 P2 F21 91.2(6) no
F23 P2 F21 83.7(7) no
F26 P2 F21 80.1(5) no
F29 P2 F22 89.3(5) no
F23 P2 F22 97.9(7) no
F26 P2 F22 98.2(5) no
F21 P2 F22 178.2(4) no
F29 P2 F24 144.2(7) no
F23 P2 F24 43.1(7) no
F26 P2 F24 84.8(6) no
F21 P2 F24 95.3(5) no
F22 P2 F24 85.2(5) no
F29 P2 F28 36.1(5) no
F23 P2 F28 136.8(8) no
F26 P2 F28 94.9(7) no
F21 P2 F28 83.9(5) no
F22 P2 F28 95.6(5) no
F24 P2 F28 179.2(6) no
F29 P2 F27 92.1(7) no
F23 P2 F27 164.4(8) no
F26 P2 F27 43.3(6) no
F21 P2 F27 99.0(6) no
F22 P2 F27 79.3(6) no
F24 P2 F27 121.3(6) no
F28 P2 F27 58.8(6) no
F29 P2 F210 50.2(7) no
F23 P2 F210 54.7(8) no
F26 P2 F210 176.9(7) no
F21 P2 F210 97.1(6) no
F22 P2 F210 84.5(6) no
F24 P2 F210 94.1(7) no
F28 P2 F210 86.2(7) no
F27 P2 F210 139.2(8) no
F29 P2 F25 172.8(8) no
F23 P2 F25 83.4(9) no
F26 P2 F25 43.8(7) no
F21 P2 F25 92.3(6) no
F22 P2 F25 86.9(6) no
F24 P2 F25 41.5(6) no
F28 P2 F25 138.3(7) no
F27 P2 F25 81.1(7) no
F210 P2 F25 135.3(8) no
F24 F23 F210 129.3(16) no
F24 F23 P2 71.6(11) no
F210 F23 P2 65.7(9) no
F23 F24 F25 135.1(16) no
F23 F24 P2 65.2(10) no
F25 F24 P2 73.3(10) no
F24 F25 F26 126.2(16) no
F24 F25 P2 65.2(9) no
F26 F25 P2 62.2(9) no
F27 F26 F25 128.4(15) no
F27 F26 P2 71.1(9) no
F25 F26 P2 74.0(10) no
F26 F27 F28 114.9(12) no
F26 F27 P2 65.6(9) no
F28 F27 P2 60.3(6) no
F29 F28 F27 123.4(13) no
F29 F28 P2 67.9(10) no
F27 F28 P2 60.9(6) no
F28 F29 F210 144.2(16) no
F28 F29 P2 76.1(11) no
F210 F29 P2 68.3(9) no
F29 F210 F23 118.8(14) no
F29 F210 P2 61.5(8) no
F23 F210 P2 59.6(9) no
F38 P3 F35 127.2(10) no
F38 P3 F33 143.5(10) no
F35 P3 F33 88.4(7) no
F38 P3 F39 53.5(9) no
F35 P3 F39 176.2(7) no
F33 P3 F39 90.4(7) no
F38 P3 F32 86.2(8) no
F35 P3 F32 82.5(6) no
F33 P3 F32 92.0(5) no
F39 P3 F32 94.0(5) no
F38 P3 F31 93.5(8) no
F35 P3 F31 97.8(5) no
F33 P3 F31 88.2(5) no
F39 P3 F31 85.8(4) no
F32 P3 F31 179.7(4) no
F38 P3 F36 103.2(10) no
F35 P3 F36 28.4(5) no
F33 P3 F36 113.3(7) no
F39 P3 F36 154.2(7) no
F32 P3 F36 95.3(5) no
F31 P3 F36 84.9(5) no
F38 P3 F310 84.1(10) no
F35 P3 F310 145.9(9) no
F33 P3 F310 59.4(8) no
F39 P3 F310 31.9(6) no
F32 P3 F310 87.4(7) no
F31 P3 F310 92.4(7) no
F36 P3 F310 172.3(9) no
F38 P3 F34 174.0(10) no
F35 P3 F34 58.6(7) no
F33 P3 F34 30.5(5) no
F39 P3 F34 120.5(7) no
F32 P3 F34 93.7(6) no
F31 P3 F34 86.6(5) no
F36 P3 F34 82.9(7) no
F310 P3 F34 89.8(8) no
F38 P3 F37 29.5(7) no
F35 P3 F37 98.4(7) no
F33 P3 F37 173.0(7) no
F39 P3 F37 82.7(6) no
F32 P3 F37 87.5(5) no
F31 P3 F37 92.3(4) no
F36 P3 F37 73.7(6) no
F310 P3 F37 113.6(8) no
F34 P3 F37 156.5(7) no
F34 F33 P3 79.0(13) no
F34 F33 F310 140.9(17) no
P3 F33 F310 62.0(8) no
F33 F34 F35 127.2(17) no
F33 F34 P3 70.6(13) no
F35 F34 P3 58.3(7) no
F36 F35 P3 78.2(15) no
F36 F35 F34 128.5(18) no
P3 F35 F34 63.1(7) no
F35 F36 P3 73.4(14) no
F38 F37 P3 63.8(16) no
F37 F38 F39 152(2) no
F37 F38 P3 86.8(17) no
F39 F38 P3 67.0(9) no
F310 F39 F38 132.9(18) no
F310 F39 P3 77.1(14) no
F38 F39 P3 59.4(9) no
F39 F310 F33 127.5(19) no
F39 F310 P3 70.9(14) no
F33 F310 P3 58.7(8) no
F42 P4 F43 90.6(4) no
F42 P4 F41 179.0(4) no
F43 P4 F41 90.4(3) no
F42 P4 F45 90.0(4) no
F43 P4 F45 177.1(4) no
F41 P4 F45 89.1(4) no
F42 P4 F46 91.1(4) no
F43 P4 F46 88.6(4) no
F41 P4 F46 89.0(4) no
F45 P4 F46 88.5(4) no
F42 P4 F44 89.4(3) no
F43 P4 F44 89.4(3) no
F41 P4 F44 90.5(3) no
F45 P4 F44 93.5(4) no
F46 P4 F44 177.9(4) no
C106 N101 C102 117.7(7) no
C106 N101 Ru1 128.0(5) no
C102 N101 Ru1 114.3(5) no
C116 N111 C112 121.9(7) no
C116 N111 Ru1 119.5(5) no
C112 N111 Ru1 118.6(5) no
C126 N121 C122 118.0(7) no
C126 N121 Ru1 127.9(5) no
C122 N121 Ru1 114.0(5) no
C206 N201 C202 118.4(7) no
C206 N201 Ru1 127.1(5) no
C202 N201 Ru1 114.5(5) no
C216 N211 C212 121.1(7) no
C216 N211 Ru1 120.4(6) no
C212 N211 Ru1 118.5(6) no
C226 N221 C222 118.2(7) no
C226 N221 Ru1 128.7(5) no
C222 N221 Ru1 113.1(5) no
C306 N301 C302 118.1(7) no
C306 N301 Ru2 126.9(5) no
C302 N301 Ru2 115.0(5) no
C312 N311 C316 121.3(7) no
C312 N311 Ru2 120.2(5) no
C316 N311 Ru2 118.6(5) no
C322 N321 C326 118.4(7) no
C322 N321 Ru2 114.1(5) no
C326 N321 Ru2 127.5(5) no
C406 N401 C402 117.9(7) no
C406 N401 Ru2 128.1(5) no
C402 N401 Ru2 114.0(5) no
C412 N411 C416 121.8(8) no
C412 N411 Ru2 119.0(5) no
C416 N411 Ru2 119.2(5) no
C422 N421 C426 117.4(7) no
C422 N421 Ru2 114.5(5) no
C426 N421 Ru2 128.1(6) no
C103 C102 N101 120.9(7) no
C103 C102 C112 124.0(7) no
N101 C102 C112 115.1(7) no
C102 C103 C104 120.5(8) no
C105 C104 C103 119.4(8) no
C104 C105 C106 118.5(8) no
N101 C106 C105 123.0(8) no
N111 C112 C113 118.8(7) no
N111 C112 C102 112.4(7) no
C113 C112 C102 128.7(7) no
C112 C113 C114 119.7(8) no
C113 C114 C115 120.9(9) no
C116 C115 C114 117.8(8) no
N111 C116 C115 120.9(8) no
N111 C116 C122 111.8(7) no
C115 C116 C122 127.3(7) no
N121 C122 C123 123.1(8) no
N121 C122 C116 115.5(7) no
C123 C122 C116 121.4(7) no
C124 C123 C122 116.9(8) no
C125 C124 C123 121.0(8) no
C124 C125 C126 117.1(8) no
N121 C126 C125 123.7(8) no
C203 C202 N201 120.3(8) no
C203 C202 C212 125.5(8) no
N201 C202 C212 114.2(7) no
C202 C203 C204 121.4(9) no
C203 C204 C205 118.9(9) no
C204 C205 C206 118.8(9) no
N201 C206 C205 122.1(8) no
N211 C212 C213 119.9(8) no
N211 C212 C202 112.9(7) no
C213 C212 C202 127.1(8) no
C212 C213 C214 118.5(8) no
C213 C214 C215 121.2(9) no
C216 C215 C214 116.7(9) no
N211 C216 C215 122.5(8) no
N211 C216 C222 111.8(7) no
C215 C216 C222 125.6(8) no
N221 C222 C223 120.6(7) no
N221 C222 C216 115.5(7) no
C223 C222 C216 123.9(8) no
C224 C223 C222 121.1(8) no
C223 C224 C225 117.2(9) no
C226 C225 C224 119.3(8) no
N221 C226 C225 123.5(8) no
N301 C302 C303 121.7(7) no
N301 C302 C312 114.3(7) no
C303 C302 C312 124.0(7) no
C304 C303 C302 118.7(8) no
C305 C304 C303 120.1(9) no
C304 C305 C306 119.0(8) no
N301 C306 C305 122.4(8) no
N311 C312 C313 120.2(8) no
N311 C312 C302 112.2(7) no
C313 C312 C302 127.6(8) no
C314 C313 C312 118.6(8) no
C315 C314 C313 119.9(9) no
C314 C315 C316 120.2(8) no
N311 C316 C315 119.7(7) no
N311 C316 C322 112.6(7) no
C315 C316 C322 127.5(8) no
N321 C322 C323 122.1(8) no
N321 C322 C316 115.3(7) no
C323 C322 C316 122.7(8) no
C322 C323 C324 119.2(8) no
C325 C324 C323 118.2(8) no
C326 C325 C324 120.5(8) no
N321 C326 C325 121.6(8) no
C403 C402 N401 122.0(8) no
C403 C402 C412 124.0(8) no
N401 C402 C412 114.0(7) no
C402 C403 C404 118.9(8) no
C403 C404 C405 119.7(8) no
C404 C405 C406 118.5(8) no
N401 C406 C405 123.0(8) no
N411 C412 C413 121.4(8) no
N411 C412 C402 113.6(7) no
C413 C412 C402 124.9(8) no
C412 C413 C414 116.6(9) no
C415 C414 C413 121.4(10) no
C416 C415 C414 117.5(9) no
N411 C416 C415 121.2(8) no
N411 C416 C422 111.5(7) no
C415 C416 C422 127.2(8) no
N421 C422 C423 123.2(8) no
N421 C422 C416 115.5(7) no
C423 C422 C416 121.3(8) no
C424 C423 C422 115.7(9) no
C425 C424 C423 123.0(9) no
C424 C425 C426 117.8(9) no
N421 C426 C425 122.9(8) no
N1A C1A C2A 179.1(12) no
N1B C1B C2B 177.8(14) no
N1C C1C C2C 177.6(17) no
N1D C1D C2D 175.5(15) no

loop_
_geom_bond_atom_site_label_1
_geom_bond_atom_site_label_2
_geom_bond_site_symmetry_2
_geom_bond_distance
_geom_bond_publ_flag
Ru1 N211 . 1.974(7) yes
Ru1 N111 . 1.981(7) yes
Ru1 N201 . 2.065(7) yes
Ru1 N221 . 2.065(6) yes
Ru1 N101 . 2.067(7) yes
Ru1 N121 . 2.076(6) yes
Ru2 N311 . 1.983(7) yes
Ru2 N411 . 2.001(7) yes
Ru2 N301 . 2.059(6) yes
Ru2 N401 . 2.066(6) yes
Ru2 N421 . 2.066(7) yes
Ru2 N321 . 2.069(6) yes
P1 F16 . 1.589(7) no
P1 F12 . 1.594(6) no
P1 F15 . 1.595(6) no
P1 F11 . 1.600(6) no
P1 F14 . 1.601(6) no
P1 F13 . 1.618(6) no
P2 F29 . 1.534(13) no
P2 F23 . 1.535(17) no
P2 F26 . 1.557(12) no
P2 F21 . 1.594(7) no
P2 F22 . 1.602(7) no
P2 F24 . 1.604(11) no
P2 F28 . 1.607(12) no
P2 F27 . 1.617(14) no
P2 F210 . 1.621(15) no
P2 F25 . 1.692(17) no
F23 F24 . 1.155(18) no
F23 F210 . 1.45(2) no
F24 F25 . 1.170(17) no
F25 F26 . 1.219(18) no
F26 F27 . 1.171(16) no
F27 F28 . 1.582(18) no
F28 F29 . 0.975(14) no
F29 F210 . 1.341(19) no
P3 F38 . 1.488(19) no
P3 F35 . 1.577(13) no
P3 F33 . 1.589(12) no
P3 F39 . 1.591(10) no
P3 F32 . 1.600(8) no
P3 F31 . 1.604(7) no
P3 F36 . 1.611(12) no
P3 F310 . 1.641(18) no
P3 F34 . 1.653(14) no
P3 F37 . 1.656(11) no
F33 F34 . 0.854(14) no
F33 F310 . 1.60(2) no
F34 F35 . 1.583(19) no
F35 F36 . 0.783(14) no
F37 F38 . 0.816(18) no
F38 F39 . 1.39(2) no
F39 F310 . 0.891(17) no
P4 F42 . 1.591(7) no
P4 F43 . 1.596(7) no
P4 F41 . 1.601(7) no
P4 F45 . 1.604(7) no
P4 F46 . 1.611(7) no
P4 F44 . 1.624(7) no
N101 C106 . 1.350(11) no
N101 C102 . 1.374(11) no
N111 C116 . 1.343(10) no
N111 C112 . 1.376(10) no
N121 C126 . 1.334(10) no
N121 C122 . 1.344(11) no
N201 C206 . 1.341(11) no
N201 C202 . 1.388(11) no
N211 C216 . 1.332(11) no
N211 C212 . 1.384(12) no
N221 C226 . 1.333(10) no
N221 C222 . 1.383(10) no
N301 C306 . 1.357(11) no
N301 C302 . 1.375(11) no
N311 C312 . 1.344(11) no
N311 C316 . 1.374(11) no
N321 C322 . 1.375(11) no
N321 C326 . 1.377(11) no
N401 C406 . 1.323(10) no
N401 C402 . 1.400(11) no
N411 C412 . 1.337(11) no
N411 C416 . 1.349(11) no
N421 C422 . 1.352(11) no
N421 C426 . 1.371(11) no
C102 C103 . 1.370(12) no
C102 C112 . 1.482(11) no
C103 C104 . 1.394(13) no
C104 C105 . 1.353(13) no
C105 C106 . 1.402(12) no
C112 C113 . 1.382(12) no
C113 C114 . 1.383(13) no
C114 C115 . 1.394(13) no
C115 C116 . 1.392(12) no
C116 C122 . 1.501(12) no
C122 C123 . 1.408(12) no
C123 C124 . 1.406(12) no
C124 C125 . 1.368(13) no
C125 C126 . 1.414(12) no
C202 C203 . 1.366(12) no
C202 C212 . 1.488(12) no
C203 C204 . 1.370(13) no
C204 C205 . 1.380(13) no
C205 C206 . 1.399(13) no
C212 C213 . 1.389(13) no
C213 C214 . 1.399(13) no
C214 C215 . 1.414(14) no
C215 C216 . 1.391(13) no
C216 C222 . 1.483(12) no
C222 C223 . 1.399(12) no
C223 C224 . 1.375(13) no
C224 C225 . 1.421(13) no
C225 C226 . 1.380(12) no
C302 C303 . 1.408(12) no
C302 C312 . 1.481(12) no
C303 C304 . 1.392(12) no
C304 C305 . 1.373(14) no
C305 C306 . 1.407(13) no
C312 C313 . 1.408(12) no
C313 C314 . 1.398(13) no
C314 C315 . 1.376(12) no
C315 C316 . 1.382(12) no
C316 C322 . 1.474(12) no
C322 C323 . 1.386(13) no
C323 C324 . 1.425(12) no
C324 C325 . 1.388(13) no
C325 C326 . 1.387(12) no
C402 C403 . 1.383(12) no
C402 C412 . 1.487(12) no
C403 C404 . 1.385(12) no
C404 C405 . 1.395(13) no
C405 C406 . 1.405(12) no
C412 C413 . 1.388(13) no
C413 C414 . 1.423(14) no
C414 C415 . 1.391(14) no
C415 C416 . 1.382(13) no
C416 C422 . 1.513(12) no
C422 C423 . 1.418(13) no
C423 C424 . 1.393(13) no
C424 C425 . 1.354(14) no
C425 C426 . 1.389(13) no
N1A C1A . 1.156(13) no
C1A C2A . 1.447(16) no
N1B C1B . 1.112(14) no
C1B C2B . 1.477(18) no
N1C C1C . 1.169(19) no
C1C C2C . 1.392(19) no
N1D C1D . 1.161(16) no
C1D C2D . 1.444(18) no
